data_4134090
loop_
_publ_author_name
'Wang, Yaning'
'Chai, Junli'
'You, Chang'
'Zhang, Jie'
'Mi, Xueling'
'Zhang, Long'
'Luo, Sanzhong'

_publ_section_title
;
 \p-Coordinating Chiral Primary Amine/Palladium Synergistic Catalysis for
 Asymmetric Allylic Alkylation.
;
_journal_name_full 'Journal of the American Chemical Society'
_journal_paper_doi 10.1021/jacs.9b13026
_journal_year 2020
_chemical_formula_moiety '2(C21.05 H29 N2 Pd), 2(C F3 O3 S), C H2 Cl2'
_chemical_formula_sum 'C45.17 H60 Cl2 F6 N4 O6 Pd2 S2'
_chemical_formula_weight 1216.83
_space_group_crystal_system triclinic
_space_group_IT_number 2
_space_group_name_Hall '-P 1'
_space_group_name_H-M_alt 'P -1'
_atom_sites_solution_hydrogens mixed
_atom_sites_solution_primary dual
_audit_creation_date 2019-12-06
_audit_creation_method
;
Olex2 1.2
(compiled 2018.05.29 svn.r3508 for OlexSys, GUI svn.r5506)
;
_audit_update_record
;
????
;
_cell_angle_alpha 106.417(14)
_cell_angle_beta 110.789(12)
_cell_angle_gamma 93.976(15)
_cell_formula_units_Z 1
_cell_length_a 9.365(3)
_cell_length_b 11.859(3)
_cell_length_c 13.177(3)
_cell_measurement_reflns_used 4833
_cell_measurement_temperature 173(2)
_cell_measurement_theta_max 27.4826
_cell_measurement_theta_min 1.7508
_cell_volume 1288.7(6)
_computing_cell_refinement 'CrystalClear (Rigaku Inc., 2007)'
_computing_data_collection 'CrystalClear (Rigaku Inc., 2007)'
_computing_data_reduction 'CrystalClear (Rigaku Inc., 2007)'
_computing_molecular_graphics 'Olex2 (Dolomanov et al., 2009)'
_computing_publication_material 'Olex2 (Dolomanov et al., 2009)'
_computing_structure_refinement 'ShelXL (Sheldrick, 2015)'
_computing_structure_solution 'ShelXT (Sheldrick, 2015)'
_diffrn_ambient_temperature 173.15
_diffrn_measured_fraction_theta_full 0.996
_diffrn_measured_fraction_theta_max 0.994
_diffrn_measurement_device_type 'MM007-HF CCD(Saturn 724+)'
_diffrn_measurement_method '\w scans at fixed \c = 45\%'
_diffrn_radiation_monochromator Confocal
_diffrn_radiation_type MoK\a
_diffrn_radiation_wavelength 0.71073
_diffrn_reflns_av_R_equivalents 0.0528
_diffrn_reflns_av_unetI/netI 0.0579
_diffrn_reflns_Laue_measured_fraction_full 0.996
_diffrn_reflns_Laue_measured_fraction_max 0.994
_diffrn_reflns_limit_h_max 12
_diffrn_reflns_limit_h_min -12
_diffrn_reflns_limit_k_max 15
_diffrn_reflns_limit_k_min -15
_diffrn_reflns_limit_l_max 17
_diffrn_reflns_limit_l_min -17
_diffrn_reflns_number 15424
_diffrn_reflns_point_group_measured_fraction_full 0.996
_diffrn_reflns_point_group_measured_fraction_max 0.994
_diffrn_reflns_theta_full 25.242
_diffrn_reflns_theta_max 27.484
_diffrn_reflns_theta_min 1.751
_diffrn_source 'Rotating Anode'
_exptl_absorpt_coefficient_mu 0.953
_exptl_absorpt_correction_T_max 1.0000
_exptl_absorpt_correction_T_min 0.77968
_exptl_absorpt_correction_type multi-scan
_exptl_absorpt_process_details 'CrystalClear (Rigaku Inc., 2007)'
_exptl_crystal_colour 'light yellow'
_exptl_crystal_density_diffrn 1.568
_exptl_crystal_description block
_exptl_crystal_F_000 619
_exptl_crystal_size_max 0.16
_exptl_crystal_size_mid 0.15
_exptl_crystal_size_min 0.14
_refine_diff_density_max 1.326
_refine_diff_density_min -0.906
_refine_diff_density_rms 0.129
_refine_ls_extinction_method none
_refine_ls_goodness_of_fit_ref 1.191
_refine_ls_hydrogen_treatment constr
_refine_ls_matrix_type full
_refine_ls_number_parameters 378
_refine_ls_number_reflns 5875
_refine_ls_number_restraints 87
_refine_ls_restrained_S_all 1.199
_refine_ls_R_factor_all 0.0789
_refine_ls_R_factor_gt 0.0748
_refine_ls_shift/su_max 0.001
_refine_ls_shift/su_mean 0.000
_refine_ls_structure_factor_coef Fsqd
_refine_ls_weighting_details 'w=1/[\s^2^(Fo^2^)+(0.0327P)^2^+9.3047P] where P=(Fo^2^+2Fc^2^)/3'
_refine_ls_weighting_scheme calc
_refine_ls_wR_factor_gt 0.1684
_refine_ls_wR_factor_ref 0.1709
_reflns_Friedel_coverage 0.000
_reflns_number_gt 5544
_reflns_number_total 5875
_reflns_threshold_expression 'I > 2\s(I)'
_cod_data_source_file ja9b13026_si_002.cif
_cod_data_source_block a
_cod_original_cell_volume 1288.6(6)
_cod_database_code 4134090
_shelx_shelxl_version_number 2018/3
_shelx_space_group_comment
;
The symmetry employed for this shelxl refinement is uniquely defined
by the following loop, which should always be used as a source of
symmetry information in preference to the above space-group names.
They are only intended as comments.
;
_shelx_estimated_absorpt_t_max 0.878
_shelx_estimated_absorpt_t_min 0.862
_olex2_refinement_description
;
1. Fixed Uiso
 At 1.2 times of:
  All C(H) groups, All C(H,H) groups, All N(H,H) groups
 At 1.5 times of:
  All C(H,H,H) groups
2. Restrained distances
 C16A-C15A = C18A-C15A = C17A-C15A
 1.54 with sigma of 0.01
3. Uiso/Uaniso restraints and constraints
C15 \\sim C16 \\sim C17 \\sim C18 \\sim C15A \\sim C16A \\sim C17A \\sim C18A:
within 1.7A with sigma of 0.02 and sigma for terminal atoms of 0.04
Uanis(C20) \\sim Ueq, Uanis(C21) \\sim Ueq: with sigma of 0.01 and sigma for
terminal atoms of 0.02
4. Others
 Sof(N2A)=Sof(H2AA)=Sof(H2AB)=Sof(C13A)=Sof(H13C)=Sof(H13D)=Sof(C14A)=
 Sof(H14A)=Sof(C16A)=Sof(H16D)=Sof(H16E)=Sof(H16F)=Sof(C17A)=Sof(H17D)=
 Sof(H17E)=Sof(H17F)=Sof(C18A)=Sof(H18D)=Sof(H18E)=Sof(H18F)=1-FVAR(1)
 Sof(N2)=Sof(H2A)=Sof(H2B)=Sof(C13)=Sof(H13A)=Sof(H13B)=Sof(C14)=Sof(H14)=
 Sof(C15)=Sof(C16)=Sof(H16A)=Sof(H16B)=Sof(H16C)=Sof(C17)=Sof(H17A)=Sof(H17B)=
 Sof(H17C)=Sof(C18)=Sof(H18A)=Sof(H18B)=Sof(H18C)=FVAR(1)
 Fixed Sof: C22(0.5) H22A(0.5) H22B(0.5)
5.a Riding coordinates:
 C20(H20)
5.b Ternary CH refined with riding coordinates:
 C14(H14), C14A(H14A)
5.c Secondary CH2 refined with riding coordinates:
 C1(H1A,H1B), C12(H12A,H12B), C19(H19A,H19B), C21(H21A,H21B), N2(H2A,H2B),
 C13(H13A,H13B), N2A(H2AA,H2AB), C13A(H13C,H13D), C22(H22A,H22B)
5.d Aromatic/amide H refined with riding coordinates:
 C3(H3), C4(H4), C5(H5), C7(H7), C8(H8), C9(H9)
5.e Idealised Me refined as rotating group:
 C16(H16A,H16B,H16C), C17(H17A,H17B,H17C), C18(H18A,H18B,H18C), C16A(H16D,H16E,
 H16F), C17A(H17D,H17E,H17F), C18A(H18D,H18E,H18F)
;
_olex2_submission_special_instructions 'No special instructions were received'

loop_
_space_group_symop_operation_xyz
'x, y, z'
'-x, -y, -z'

loop_
_atom_site_label
_atom_site_type_symbol
_atom_site_fract_x
_atom_site_fract_y
_atom_site_fract_z
_atom_site_U_iso_or_equiv
_atom_site_adp_type
_atom_site_occupancy
_atom_site_site_symmetry_order
_atom_site_calc_flag
_atom_site_refinement_flags_posn
_atom_site_refinement_flags_adp
_atom_site_refinement_flags_occupancy
_atom_site_disorder_assembly
_atom_site_disorder_group
Pd1 Pd 0.62143(6) 0.40627(4) 0.25701(4) 0.02840(15) Uani 1 1 d . . . . .
C1 C 0.7127(11) 0.1717(7) 0.1557(6) 0.058(2) Uani 1 1 d . . . . .
H1A H 0.720043 0.088793 0.155743 0.070 Uiso 1 1 calc R . . . .
H1B H 0.818622 0.221009 0.197822 0.070 Uiso 1 1 calc R . . . .
N1 N 0.6117(9) 0.2189(5) 0.2159(5) 0.0507(18) Uani 1 1 d . . . . .
C2 C 0.6519(9) 0.1719(6) 0.0339(6) 0.0386(16) Uani 1 1 d . . . . .
C3 C 0.7515(10) 0.1797(7) -0.0200(8) 0.055(2) Uani 1 1 d . . . . .
H3 H 0.860108 0.187183 0.020402 0.066 Uiso 1 1 calc R . . . .
C4 C 0.6925(13) 0.1767(8) -0.1356(9) 0.063(2) Uani 1 1 d . . . . .
H4 H 0.762223 0.182284 -0.172454 0.076 Uiso 1 1 calc R . . . .
C5 C 0.5418(12) 0.1663(7) -0.1932(7) 0.052(2) Uani 1 1 d . . . . .
H5 H 0.504616 0.163071 -0.271298 0.062 Uiso 1 1 calc R . . . .
C6 C 0.4344(9) 0.1597(6) -0.1404(6) 0.0408(17) Uani 1 1 d . . . . .
C7 C 0.2712(11) 0.1498(7) -0.1984(7) 0.059(3) Uani 1 1 d . . . . .
H7 H 0.229957 0.147481 -0.276246 0.070 Uiso 1 1 calc R . . . .
C8 C 0.1751(11) 0.1439(8) -0.1444(9) 0.068(3) Uani 1 1 d . . . . .
H8 H 0.066803 0.138616 -0.184307 0.082 Uiso 1 1 calc R . . . .
C9 C 0.2303(11) 0.1453(7) -0.0314(9) 0.063(3) Uani 1 1 d . . . . .
H9 H 0.159398 0.140908 0.004689 0.075 Uiso 1 1 calc R . . . .
C10 C 0.3855(9) 0.1528(6) 0.0290(6) 0.0409(16) Uani 1 1 d . . . . .
C11 C 0.4928(8) 0.1605(5) -0.0252(5) 0.0318(13) Uani 1 1 d . . . . .
C12 C 0.4486(13) 0.1506(7) 0.1499(7) 0.061(3) Uani 1 1 d . . . . .
H12A H 0.381594 0.185640 0.189264 0.073 Uiso 1 1 calc R . . . .
H12B H 0.445898 0.066563 0.148515 0.073 Uiso 1 1 calc R . . . .
C19 C 0.5405(15) 0.4410(8) 0.0997(7) 0.071(3) Uani 1 1 d . . . . .
H19A H 0.607226 0.428407 0.055218 0.085 Uiso 1 1 calc R . . . .
H19B H 0.427944 0.413774 0.051400 0.085 Uiso 1 1 calc R . . . .
C20 C 0.5801(18) 0.5398(10) 0.1842(10) 0.109(4) Uani 1 1 d . U . . .
H20 H 0.571866 0.602446 0.150814 0.130 Uiso 1 1 d R . . . .
C21 C 0.6266(17) 0.5872(9) 0.2867(9) 0.088(3) Uani 1 1 d . U . . .
H21A H 0.550223 0.621428 0.316490 0.106 Uiso 1 1 calc R . . . .
H21B H 0.730980 0.639210 0.324382 0.106 Uiso 1 1 calc R . . . .
N2 N 0.6728(19) 0.3982(17) 0.4237(19) 0.029(3) Uani 0.522(14) 1 d . . P A 1
H2A H 0.736602 0.466337 0.478383 0.035 Uiso 0.522(14) 1 calc R . P A 1
H2B H 0.584701 0.385438 0.436443 0.035 Uiso 0.522(14) 1 calc R . P A 1
C13 C 0.6224(18) 0.1935(11) 0.3277(10) 0.032(3) Uani 0.522(14) 1 d . . P A 1
H13A H 0.528290 0.208141 0.343463 0.038 Uiso 0.522(14) 1 calc R . P A 1
H13B H 0.633410 0.109609 0.321012 0.038 Uiso 0.522(14) 1 calc R . P A 1
C14 C 0.7640(16) 0.2787(11) 0.4209(10) 0.030(3) Uani 0.522(14) 1 d . . P A 1
H14 H 0.866327 0.281984 0.412958 0.037 Uiso 0.522(14) 1 calc R . P A 1
C15 C 0.748(3) 0.2578(17) 0.5412(17) 0.040(4) Uani 0.522(14) 1 d . U P A 1
C16 C 0.712(3) 0.1279(15) 0.5308(14) 0.063(5) Uani 0.522(14) 1 d . U P A 1
H16A H 0.741855 0.078098 0.471380 0.094 Uiso 0.522(14) 1 calc GR . P A 1
H16B H 0.599929 0.103986 0.509704 0.094 Uiso 0.522(14) 1 calc GR . P A 1
H16C H 0.769828 0.117283 0.604585 0.094 Uiso 0.522(14) 1 calc GR . P A 1
C17 C 0.924(3) 0.305(3) 0.5903(18) 0.056(6) Uani 0.522(14) 1 d . U P A 1
H17A H 0.971654 0.251492 0.546303 0.085 Uiso 0.522(14) 1 calc GR . P A 1
H17B H 0.969713 0.309745 0.671061 0.085 Uiso 0.522(14) 1 calc GR . P A 1
H17C H 0.942558 0.385522 0.585003 0.085 Uiso 0.522(14) 1 calc GR . P A 1
C18 C 0.681(3) 0.3309(18) 0.6242(18) 0.049(4) Uani 0.522(14) 1 d . U P A 1
H18A H 0.709016 0.416254 0.636484 0.074 Uiso 0.522(14) 1 calc GR . P A 1
H18B H 0.724469 0.316368 0.697888 0.074 Uiso 0.522(14) 1 calc GR . P A 1
H18C H 0.567713 0.306599 0.591333 0.074 Uiso 0.522(14) 1 calc GR . P A 1
N2A N 0.737(3) 0.400(2) 0.424(2) 0.050(6) Uani 0.478(14) 1 d . . P A 2
H2AA H 0.841423 0.407709 0.442451 0.059 Uiso 0.478(14) 1 calc R . P A 2
H2AB H 0.719564 0.459672 0.476592 0.059 Uiso 0.478(14) 1 calc R . P A 2
C13A C 0.7242(17) 0.2072(12) 0.3341(10) 0.027(3) Uani 0.478(14) 1 d . . P A 2
H13C H 0.720783 0.122052 0.328678 0.033 Uiso 0.478(14) 1 calc R . P A 2
H13D H 0.832728 0.244829 0.354396 0.033 Uiso 0.478(14) 1 calc R . P A 2
C14A C 0.6654(19) 0.2703(11) 0.4207(11) 0.029(3) Uani 0.478(14) 1 d . . P A 2
H14A H 0.553562 0.250060 0.408054 0.035 Uiso 0.478(14) 1 calc R . P A 2
C15A C 0.811(2) 0.2593(13) 0.5397(18) 0.039(5) Uani 0.52(3) 1 d D U . A 2
C16A C 0.838(3) 0.1306(13) 0.5281(14) 0.054(5) Uani 0.478(14) 1 d D U P A 2
H16D H 0.737511 0.075223 0.491050 0.081 Uiso 0.478(14) 1 calc GR . P A 2
H16E H 0.894218 0.125224 0.604508 0.081 Uiso 0.478(14) 1 calc GR . P A 2
H16F H 0.899354 0.109244 0.481197 0.081 Uiso 0.478(14) 1 calc GR . P A 2
C17A C 0.962(3) 0.348(2) 0.626(2) 0.051(6) Uani 0.478(14) 1 d D U P A 2
H17D H 1.039605 0.343924 0.591341 0.077 Uiso 0.478(14) 1 calc GR . P A 2
H17E H 1.002449 0.326026 0.695933 0.077 Uiso 0.478(14) 1 calc GR . P A 2
H17F H 0.941020 0.429066 0.645016 0.077 Uiso 0.478(14) 1 calc GR . P A 2
C18A C 0.685(2) 0.284(3) 0.5884(19) 0.054(5) Uani 0.478(14) 1 d D U P A 2
H18D H 0.669357 0.366335 0.596340 0.081 Uiso 0.478(14) 1 calc GR . P A 2
H18E H 0.718568 0.273162 0.663899 0.081 Uiso 0.478(14) 1 calc GR . P A 2
H18F H 0.587503 0.228166 0.536100 0.081 Uiso 0.478(14) 1 calc GR . P A 2
F1 F 0.7605(7) 0.8231(5) 0.5185(4) 0.0697(15) Uani 1 1 d . . . . .
S1 S 0.8095(2) 0.69214(16) 0.65451(16) 0.0400(4) Uani 1 1 d . . . . .
O1 O 0.6493(7) 0.6374(5) 0.5939(6) 0.0667(18) Uani 1 1 d . . . . .
F2 F 0.7309(7) 0.9031(4) 0.6743(5) 0.0698(15) Uani 1 1 d . . . . .
O2 O 0.9121(7) 0.6372(5) 0.6057(5) 0.0549(14) Uani 1 1 d . . . . .
F3 F 0.9586(6) 0.8980(4) 0.6752(5) 0.0686(15) Uani 1 1 d . . . . .
O3 O 0.8662(8) 0.7273(6) 0.7768(5) 0.0681(18) Uani 1 1 d . . . . .
C0AA C 0.8157(9) 0.8361(7) 0.6306(7) 0.0437(17) Uani 1 1 d . . . . .
Cl1 Cl 0.0796(6) 0.4181(4) -0.0518(5) 0.1529(19) Uani 1 1 d . . . . .
C22 C -0.014(4) 0.528(2) -0.073(2) 0.123(12) Uani 0.5 1 d . . P . .
H22A H -0.105723 0.498556 -0.147184 0.148 Uiso 0.5 1 calc R . P . .
H22B H 0.054695 0.594009 -0.074307 0.148 Uiso 0.5 1 calc R . P . .

loop_
_atom_site_aniso_label
_atom_site_aniso_U_11
_atom_site_aniso_U_22
_atom_site_aniso_U_33
_atom_site_aniso_U_23
_atom_site_aniso_U_13
_atom_site_aniso_U_12
Pd1 0.0354(3) 0.0260(2) 0.0233(2) 0.00911(18) 0.00982(19) 0.00764(19)
C1 0.086(6) 0.038(4) 0.032(4) 0.010(3) -0.001(4) 0.032(4)
N1 0.094(5) 0.029(3) 0.018(3) 0.009(2) 0.008(3) 0.019(3)
C2 0.053(4) 0.028(3) 0.026(3) 0.005(3) 0.008(3) 0.013(3)
C3 0.045(4) 0.048(5) 0.066(6) 0.006(4) 0.024(4) 0.014(4)
C4 0.081(7) 0.056(5) 0.067(6) 0.012(5) 0.052(6) 0.005(5)
C5 0.089(7) 0.040(4) 0.035(4) 0.016(3) 0.030(4) 0.014(4)
C6 0.063(5) 0.025(3) 0.029(3) 0.010(3) 0.010(3) 0.012(3)
C7 0.066(6) 0.038(4) 0.035(4) 0.001(3) -0.014(4) 0.019(4)
C8 0.042(5) 0.045(5) 0.072(6) -0.013(4) -0.005(4) 0.008(4)
C9 0.055(5) 0.033(4) 0.086(7) -0.003(4) 0.032(5) 0.001(4)
C10 0.054(4) 0.026(3) 0.041(4) 0.004(3) 0.023(3) 0.002(3)
C11 0.046(4) 0.023(3) 0.025(3) 0.006(2) 0.013(3) 0.010(3)
C12 0.117(8) 0.031(4) 0.042(4) 0.006(3) 0.046(5) 0.003(4)
C19 0.125(9) 0.042(5) 0.040(4) 0.024(4) 0.017(5) 0.019(5)
C20 0.184(9) 0.059(5) 0.066(6) 0.046(5) 0.008(6) 0.037(6)
C21 0.144(8) 0.056(5) 0.063(5) 0.034(5) 0.027(5) 0.024(5)
N2 0.041(9) 0.013(5) 0.029(6) 0.008(4) 0.008(7) 0.003(7)
C13 0.040(9) 0.035(7) 0.022(6) 0.014(5) 0.011(5) 0.009(6)
C14 0.030(7) 0.039(7) 0.024(6) 0.013(5) 0.010(5) 0.007(5)
C15 0.054(10) 0.049(7) 0.028(6) 0.022(5) 0.021(9) 0.019(8)
C16 0.102(14) 0.050(9) 0.042(8) 0.022(7) 0.029(9) 0.017(9)
C17 0.064(15) 0.080(17) 0.026(11) 0.017(10) 0.017(10) 0.024(12)
C18 0.061(10) 0.057(11) 0.039(11) 0.018(8) 0.026(9) 0.022(9)
N2A 0.074(16) 0.042(9) 0.028(7) 0.017(6) 0.010(12) 0.011(13)
C13A 0.027(8) 0.033(7) 0.022(6) 0.013(5) 0.006(5) 0.006(5)
C14A 0.038(9) 0.023(6) 0.031(7) 0.015(5) 0.014(6) 0.007(5)
C15A 0.041(11) 0.049(8) 0.032(7) 0.020(6) 0.015(8) 0.012(8)
C16A 0.082(13) 0.039(8) 0.035(8) 0.021(7) 0.008(8) 0.014(9)
C17A 0.060(13) 0.049(13) 0.028(12) 0.012(9) 0.000(10) 0.000(10)
C18A 0.047(9) 0.092(16) 0.029(11) 0.026(10) 0.017(9) 0.017(11)
F1 0.092(4) 0.054(3) 0.052(3) 0.018(2) 0.018(3) 0.001(3)
S1 0.0385(9) 0.0342(9) 0.0426(9) 0.0053(7) 0.0168(8) 0.0046(7)
O1 0.036(3) 0.052(4) 0.100(5) 0.023(3) 0.017(3) -0.003(3)
F2 0.076(4) 0.049(3) 0.106(4) 0.022(3) 0.061(3) 0.027(3)
O2 0.055(3) 0.042(3) 0.072(4) 0.010(3) 0.036(3) 0.014(3)
F3 0.045(3) 0.046(3) 0.093(4) 0.011(3) 0.016(3) -0.011(2)
O3 0.092(5) 0.066(4) 0.041(3) 0.009(3) 0.027(3) 0.017(4)
C0AA 0.041(4) 0.036(4) 0.049(4) 0.004(3) 0.021(3) 0.000(3)
Cl1 0.118(3) 0.124(4) 0.198(5) 0.020(3) 0.063(3) 0.043(3)
C22 0.21(4) 0.077(17) 0.078(17) 0.020(14) 0.04(2) 0.06(2)

loop_
_atom_type_symbol
_atom_type_description
_atom_type_scat_dispersion_real
_atom_type_scat_dispersion_imag
_atom_type_scat_source
C C 0.0033 0.0016 'International Tables Vol C Tables 4.2.6.8 and 6.1.1.4'
H H 0.0000 0.0000 'International Tables Vol C Tables 4.2.6.8 and 6.1.1.4'
Cl Cl 0.1484 0.1585 'International Tables Vol C Tables 4.2.6.8 and 6.1.1.4'
F F 0.0171 0.0103 'International Tables Vol C Tables 4.2.6.8 and 6.1.1.4'
N N 0.0061 0.0033 'International Tables Vol C Tables 4.2.6.8 and 6.1.1.4'
O O 0.0106 0.0060 'International Tables Vol C Tables 4.2.6.8 and 6.1.1.4'
Pd Pd -0.9988 1.0072 'International Tables Vol C Tables 4.2.6.8 and 6.1.1.4'
S S 0.1246 0.1234 'International Tables Vol C Tables 4.2.6.8 and 6.1.1.4'

loop_
_geom_angle_atom_site_label_1
_geom_angle_atom_site_label_2
_geom_angle_atom_site_label_3
_geom_angle
_geom_angle_site_symmetry_1
_geom_angle_site_symmetry_3
C19 Pd1 N1 106.7(3) . .
C20 Pd1 N1 142.7(4) . .
C20 Pd1 C19 35.9(4) . .
C20 Pd1 C21 33.9(4) . .
C20 Pd1 N2 134.4(6) . .
C20 Pd1 N2A 135.6(8) . .
C21 Pd1 N1 176.6(3) . .
C21 Pd1 C19 69.8(4) . .
C21 Pd1 N2 100.9(6) . .
C21 Pd1 N2A 102.3(8) . .
N2 Pd1 N1 82.5(5) . .
N2 Pd1 C19 167.7(5) . .
N2A Pd1 N1 81.1(7) . .
N2A Pd1 C19 168.9(7) . .
H1A C1 H1B 107.9 . .
N1 C1 H1A 109.2 . .
N1 C1 H1B 109.2 . .
N1 C1 C2 112.1(6) . .
C2 C1 H1A 109.2 . .
C2 C1 H1B 109.2 . .
C1 N1 Pd1 114.5(5) . .
C1 N1 C12 110.2(6) . .
C1 N1 C13 120.9(7) . .
C1 N1 C13A 93.0(7) . .
C12 N1 Pd1 111.8(5) . .
C12 N1 C13 93.0(8) . .
C12 N1 C13A 123.5(8) . .
C13 N1 Pd1 104.4(6) . .
C13A N1 Pd1 102.7(6) . .
C3 C2 C1 120.5(8) . .
C3 C2 C11 120.1(7) . .
C11 C2 C1 119.4(7) . .
C2 C3 H3 120.0 . .
C2 C3 C4 120.0(8) . .
C4 C3 H3 120.0 . .
C3 C4 H4 119.6 . .
C5 C4 C3 120.9(8) . .
C5 C4 H4 119.6 . .
C4 C5 H5 119.4 . .
C4 C5 C6 121.1(7) . .
C6 C5 H5 119.4 . .
C5 C6 C7 123.2(7) . .
C11 C6 C5 118.1(7) . .
C11 C6 C7 118.6(8) . .
C6 C7 H7 119.6 . .
C8 C7 C6 120.7(8) . .
C8 C7 H7 119.6 . .
C7 C8 H8 119.3 . .
C7 C8 C9 121.4(8) . .
C9 C8 H8 119.3 . .
C8 C9 H9 119.5 . .
C10 C9 C8 121.0(9) . .
C10 C9 H9 119.5 . .
C9 C10 C11 119.5(7) . .
C9 C10 C12 122.4(8) . .
C11 C10 C12 118.1(7) . .
C2 C11 C6 119.8(7) . .
C2 C11 C10 121.4(6) . .
C6 C11 C10 118.8(7) . .
N1 C12 C10 111.8(6) . .
N1 C12 H12A 109.3 . .
N1 C12 H12B 109.3 . .
C10 C12 H12A 109.3 . .
C10 C12 H12B 109.3 . .
H12A C12 H12B 107.9 . .
Pd1 C19 H19A 116.6 . .
Pd1 C19 H19B 116.6 . .
H19A C19 H19B 113.6 . .
C20 C19 Pd1 70.0(5) . .
C20 C19 H19A 116.6 . .
C20 C19 H19B 116.6 . .
Pd1 C20 H20 174.0 . .
C19 C20 Pd1 74.0(6) . .
C19 C20 H20 105.9 . .
C21 C20 Pd1 73.1(6) . .
C21 C20 C19 147.1(10) . .
C21 C20 H20 107.0 . .
Pd1 C21 H21A 116.2 . .
Pd1 C21 H21B 116.2 . .
C20 C21 Pd1 73.0(7) . .
C20 C21 H21A 116.2 . .
C20 C21 H21B 116.2 . .
H21A C21 H21B 113.2 . .
Pd1 N2 H2A 111.4 . .
Pd1 N2 H2B 111.4 . .
H2A N2 H2B 109.3 . .
C14 N2 Pd1 101.9(10) . .
C14 N2 H2A 111.4 . .
C14 N2 H2B 111.4 . .
N1 C13 H13A 110.7 . .
N1 C13 H13B 110.7 . .
H13A C13 H13B 108.8 . .
C14 C13 N1 105.1(10) . .
C14 C13 H13A 110.7 . .
C14 C13 H13B 110.7 . .
N2 C14 H14 120.4 . .
N2 C14 C15 96.1(12) . .
C13 C14 N2 92.8(11) . .
C13 C14 H14 120.4 . .
C13 C14 C15 100.7(13) . .
C15 C14 H14 120.4 . .
C16 C15 C14 113.9(14) . .
C16 C15 C17 111.9(19) . .
C16 C15 C18 107.8(16) . .
C17 C15 C14 80.7(15) . .
C18 C15 C14 130.1(16) . .
C18 C15 C17 108.1(19) . .
C15 C16 H16A 109.5 . .
C15 C16 H16B 109.5 . .
C15 C16 H16C 109.5 . .
H16A C16 H16B 109.5 . .
H16A C16 H16C 109.5 . .
H16B C16 H16C 109.5 . .
C15 C17 H17A 109.5 . .
C15 C17 H17B 109.5 . .
C15 C17 H17C 109.5 . .
H17A C17 H17B 109.5 . .
H17A C17 H17C 109.5 . .
H17B C17 H17C 109.5 . .
C15 C18 H18A 109.5 . .
C15 C18 H18B 109.5 . .
C15 C18 H18C 109.5 . .
H18A C18 H18B 109.5 . .
H18A C18 H18C 109.5 . .
H18B C18 H18C 109.5 . .
Pd1 N2A H2AA 110.7 . .
Pd1 N2A H2AB 110.7 . .
H2AA N2A H2AB 108.8 . .
C14A N2A Pd1 105.3(14) . .
C14A N2A H2AA 110.7 . .
C14A N2A H2AB 110.7 . .
N1 C13A H13C 110.6 . .
N1 C13A H13D 110.6 . .
H13C C13A H13D 108.8 . .
C14A C13A N1 105.5(10) . .
C14A C13A H13C 110.6 . .
C14A C13A H13D 110.6 . .
N2A C14A H14A 120.7 . .
N2A C14A C15A 99.0(13) . .
C13A C14A N2A 92.0(14) . .
C13A C14A H14A 120.7 . .
C13A C14A C15A 97.5(12) . .
C15A C14A H14A 120.7 . .
C16A C15A C14A 113.5(13) . .
C16A C15A C17A 108.9(16) . .
C17A C15A C14A 130.7(15) . .
C18A C15A C14A 80.6(13) . .
C18A C15A C16A 110.0(19) . .
C18A C15A C17A 107(2) . .
C15A C16A H16D 109.5 . .
C15A C16A H16E 109.5 . .
C15A C16A H16F 109.5 . .
H16D C16A H16E 109.5 . .
H16D C16A H16F 109.5 . .
H16E C16A H16F 109.5 . .
C15A C17A H17D 109.5 . .
C15A C17A H17E 109.5 . .
C15A C17A H17F 109.5 . .
H17D C17A H17E 109.5 . .
H17D C17A H17F 109.5 . .
H17E C17A H17F 109.5 . .
C15A C18A H18D 109.5 . .
C15A C18A H18E 109.5 . .
C15A C18A H18F 109.5 . .
H18D C18A H18E 109.5 . .
H18D C18A H18F 109.5 . .
H18E C18A H18F 109.5 . .
O1 S1 O2 115.0(4) . .
O1 S1 O3 115.9(4) . .
O1 S1 C0AA 103.1(4) . .
O2 S1 C0AA 103.1(4) . .
O3 S1 O2 114.8(4) . .
O3 S1 C0AA 102.1(4) . .
F1 C0AA S1 111.8(5) . .
F2 C0AA F1 106.3(7) . .
F2 C0AA S1 112.2(5) . .
F3 C0AA F1 106.2(7) . .
F3 C0AA S1 112.1(6) . .
F3 C0AA F2 107.8(6) . .
C22 Cl1 C22 73.4(14) . 2_565
Cl1 C22 Cl1 106.6(14) . 2_565
Cl1 C22 H22A 110.4 . .
Cl1 C22 H22A 110.4 2_565 .
Cl1 C22 H22B 110.4 . .
Cl1 C22 H22B 110.4 2_565 .
H22A C22 H22B 108.6 . .

loop_
_geom_bond_atom_site_label_1
_geom_bond_atom_site_label_2
_geom_bond_distance
_geom_bond_site_symmetry_2
Pd1 N1 2.120(6) .
Pd1 C19 2.110(8) .
Pd1 C20 2.063(9) .
Pd1 C21 2.064(10) .
Pd1 N2 2.11(2) .
Pd1 N2A 2.11(2) .
C1 H1A 0.9900 .
C1 H1B 0.9900 .
C1 N1 1.480(11) .
C1 C2 1.501(9) .
N1 C12 1.495(12) .
N1 C13 1.556(12) .
N1 C13A 1.591(13) .
C2 C3 1.370(11) .
C2 C11 1.391(10) .
C3 H3 0.9500 .
C3 C4 1.414(13) .
C4 H4 0.9500 .
C4 C5 1.321(13) .
C5 H5 0.9500 .
C5 C6 1.420(11) .
C6 C7 1.425(11) .
C6 C11 1.416(9) .
C7 H7 0.9500 .
C7 C8 1.340(14) .
C8 H8 0.9500 .
C8 C9 1.387(14) .
C9 H9 0.9500 .
C9 C10 1.369(12) .
C10 C11 1.436(10) .
C10 C12 1.498(11) .
C12 H12A 0.9900 .
C12 H12B 0.9900 .
C19 H19A 0.9900 .
C19 H19B 0.9900 .
C19 C20 1.288(14) .
C20 H20 0.9598 .
C20 C21 1.204(14) .
C21 H21A 0.9900 .
C21 H21B 0.9900 .
N2 H2A 0.9100 .
N2 H2B 0.9100 .
N2 C14 1.70(2) .
C13 H13A 0.9900 .
C13 H13B 0.9900 .
C13 C14 1.498(19) .
C14 H14 1.0000 .
C14 C15 1.73(2) .
C15 C16 1.51(2) .
C15 C17 1.54(3) .
C15 C18 1.54(2) .
C16 H16A 0.9800 .
C16 H16B 0.9800 .
C16 H16C 0.9800 .
C17 H17A 0.9800 .
C17 H17B 0.9800 .
C17 H17C 0.9800 .
C18 H18A 0.9800 .
C18 H18B 0.9800 .
C18 H18C 0.9800 .
N2A H2AA 0.9100 .
N2A H2AB 0.9100 .
N2A C14A 1.62(3) .
C13A H13C 0.9900 .
C13A H13D 0.9900 .
C13A C14A 1.48(2) .
C14A H14A 1.0000 .
C14A C15A 1.72(2) .
C15A C16A 1.539(10) .
C15A C17A 1.542(10) .
C15A C18A 1.535(10) .
C16A H16D 0.9800 .
C16A H16E 0.9800 .
C16A H16F 0.9800 .
C17A H17D 0.9800 .
C17A H17E 0.9800 .
C17A H17F 0.9800 .
C18A H18D 0.9800 .
C18A H18E 0.9800 .
C18A H18F 0.9800 .
F1 C0AA 1.338(9) .
S1 O1 1.425(6) .
S1 O2 1.432(5) .
S1 O3 1.427(6) .
S1 C0AA 1.822(8) .
F2 C0AA 1.321(8) .
F3 C0AA 1.318(8) .
Cl1 C22 1.91(3) 2_565
Cl1 C22 1.65(3) .
C22 H22A 0.9900 .
C22 H22B 0.9900 .

loop_
_geom_hbond_atom_site_label_D
_geom_hbond_atom_site_label_H
_geom_hbond_atom_site_label_A
_geom_hbond_distance_DH
_geom_hbond_distance_HA
_geom_hbond_distance_DA
_geom_hbond_angle_DHA
_geom_hbond_site_symmetry_A
_geom_hbond_publ_flag
N2 H2A S1 0.91 2.85 3.70(2) 155.1 . yes
N2 H2A O1 0.91 2.54 3.16(2) 125.3 . yes
N2 H2A O2 0.91 2.30 3.20(2) 174.3 . yes
N2 H2B O1 0.91 2.07 2.934(17) 158.8 2_666 yes
N2A H2AA O2 0.91 2.65 3.49(2) 152.8 2_766 yes
N2A H2AB S1 0.91 2.90 3.74(3) 152.7 . yes
N2A H2AB O1 0.91 2.52 3.42(3) 170.2 . yes
N2A H2AB O2 0.91 2.42 3.02(3) 123.4 . yes

loop_
_geom_torsion_atom_site_label_1
_geom_torsion_atom_site_label_2
_geom_torsion_atom_site_label_3
_geom_torsion_atom_site_label_4
_geom_torsion
_geom_torsion_site_symmetry_1
_geom_torsion_site_symmetry_4
Pd1 N1 C12 C10 72.3(7) . .
Pd1 N1 C13 C14 -52.6(10) . .
Pd1 N1 C13A C14A 54.0(11) . .
Pd1 C19 C20 C21 -3(3) . .
Pd1 N2 C14 C13 -62.8(10) . .
Pd1 N2 C14 C15 -163.9(10) . .
Pd1 N2A C14A C13A 62.6(14) . .
Pd1 N2A C14A C15A 160.6(11) . .
C1 N1 C12 C10 -56.3(8) . .
C1 N1 C13 C14 78.2(11) . .
C1 N1 C13A C14A 170.0(10) . .
C1 C2 C3 C4 178.3(7) . .
C1 C2 C11 C6 -179.5(6) . .
C1 C2 C11 C10 2.3(9) . .
N1 C1 C2 C3 153.1(7) . .
N1 C1 C2 C11 -28.8(9) . .
N1 C13 C14 N2 75.0(12) . .
N1 C13 C14 C15 171.8(10) . .
N1 C13A C14A N2A -75.3(14) . .
N1 C13A C14A C15A -174.6(9) . .
C2 C1 N1 Pd1 -71.8(7) . .
C2 C1 N1 C12 55.4(8) . .
C2 C1 N1 C13 161.9(8) . .
C2 C1 N1 C13A -177.1(8) . .
C2 C3 C4 C5 -0.1(13) . .
C3 C2 C11 C6 -1.4(10) . .
C3 C2 C11 C10 -179.6(7) . .
C3 C4 C5 C6 1.0(13) . .
C4 C5 C6 C7 179.2(8) . .
C4 C5 C6 C11 -2.1(11) . .
C5 C6 C7 C8 180.0(8) . .
C5 C6 C11 C2 2.3(9) . .
C5 C6 C11 C10 -179.4(6) . .
C6 C7 C8 C9 -1.0(13) . .
C7 C6 C11 C2 -179.0(6) . .
C7 C6 C11 C10 -0.7(9) . .
C7 C8 C9 C10 0.0(13) . .
C8 C9 C10 C11 0.6(11) . .
C8 C9 C10 C12 -178.0(7) . .
C9 C10 C11 C2 178.1(7) . .
C9 C10 C11 C6 -0.2(10) . .
C9 C10 C12 N1 -151.0(7) . .
C11 C2 C3 C4 0.3(11) . .
C11 C6 C7 C8 1.3(11) . .
C11 C10 C12 N1 30.4(9) . .
C12 N1 C13 C14 -166.0(10) . .
C12 N1 C13A C14A -73.3(12) . .
C12 C10 C11 C2 -3.3(9) . .
C12 C10 C11 C6 178.4(6) . .
C19 C20 C21 Pd1 3(3) . .
N2 C14 C15 C16 140.8(18) . .
N2 C14 C15 C17 -109.3(15) . .
N2 C14 C15 C18 -3(3) . .
C13 N1 C12 C10 179.2(8) . .
C13 C14 C15 C16 47(2) . .
C13 C14 C15 C17 156.7(14) . .
C13 C14 C15 C18 -97(2) . .
N2A C14A C15A C16A -145.8(17) . .
N2A C14A C15A C17A 1(3) . .
N2A C14A C15A C18A 106.4(18) . .
C13A N1 C12 C10 -164.4(8) . .
C13A C14A C15A C16A -52.6(18) . .
C13A C14A C15A C17A 95(2) . .
C13A C14A C15A C18A -160.4(15) . .
O1 S1 C0AA F1 -57.0(6) . .
O1 S1 C0AA F2 62.3(7) . .
O1 S1 C0AA F3 -176.1(6) . .
O2 S1 C0AA F1 63.0(6) . .
O2 S1 C0AA F2 -177.7(6) . .
O2 S1 C0AA F3 -56.1(6) . .
O3 S1 C0AA F1 -177.7(6) . .
O3 S1 C0AA F2 -58.3(7) . .
O3 S1 C0AA F3 63.2(6) . .
C22 Cl1 C22 Cl1 0.000(4) 2_565 2_565
